data_2228569
loop_
_publ_author_name
'Abbas, Asghar'
'Hussain, Safdar'
'Hafeez, Noureen'
'Lo, Kong Mun'
'Hasan, Aurangzeb'

_publ_section_title
;
 1-[5-(4-Methoxyphenyl)-3-phenyl-4,5-dihydro-1<i>H</i>-pyrazol-1-yl]ethanone
;
_journal_coeditor_code SU2223
_journal_issue 12
_journal_name_full 'Acta Crystallographica Section E'
_journal_page_first o3174
_journal_paper_doi 10.1107/S1600536810045861
_journal_volume 66
_journal_year 2010
_chemical_formula_iupac 'C18 H18 N2 O2'
_chemical_formula_moiety 'C18 H18 N2 O2'
_chemical_formula_sum 'C18 H18 N2 O2'
_chemical_formula_weight 294.34
_chemical_name_systematic
;
1-[5-(4-Methoxyphenyl)-3-phenyl-4,5-dihydro-1<i>H</i>-pyrazol-1-yl]ethanone
;
_space_group_IT_number 2
_symmetry_cell_setting triclinic
_symmetry_space_group_name_Hall '-P 1'
_symmetry_space_group_name_H-M 'P -1'
_atom_sites_solution_hydrogens geom
_atom_sites_solution_primary direct
_atom_sites_solution_secondary difmap
_audit_creation_method SHELXL-97
_cell_angle_alpha 85.939(9)
_cell_angle_beta 85.384(9)
_cell_angle_gamma 64.709(8)
_cell_formula_units_Z 2
_cell_length_a 6.2762(9)
_cell_length_b 7.2081(9)
_cell_length_c 18.570(2)
_cell_measurement_reflns_used 2249
_cell_measurement_temperature 296(2)
_cell_measurement_theta_max 26.20
_cell_measurement_theta_min 3.13
_cell_volume 756.49(17)
_computing_cell_refinement 'SAINT (Bruker, 2007)'
_computing_data_collection 'APEX2 (Bruker, 2007)'
_computing_data_reduction 'SAINT (Bruker, 2007)'
_computing_molecular_graphics 'ORTEP-3 (Farrugia, 1997)'
_computing_publication_material 'pubCIF (Westrip, 2010)'
_computing_structure_refinement 'SHELXL97 (Sheldrick, 2008)'
_computing_structure_solution 'SHELXS97 (Sheldrick, 2008)'
_diffrn_ambient_temperature 296(2)
_diffrn_measured_fraction_theta_full 0.994
_diffrn_measured_fraction_theta_max 0.994
_diffrn_measurement_device_type 'Bruker APEXII CCD area-detector'
_diffrn_measurement_method \w
_diffrn_radiation_monochromator graphite
_diffrn_radiation_source 'fine-focus sealed tube'
_diffrn_radiation_type MoK\a
_diffrn_radiation_wavelength 0.71073
_diffrn_reflns_av_R_equivalents 0.0259
_diffrn_reflns_av_sigmaI/netI 0.0330
_diffrn_reflns_limit_h_max 7
_diffrn_reflns_limit_h_min -8
_diffrn_reflns_limit_k_max 9
_diffrn_reflns_limit_k_min -9
_diffrn_reflns_limit_l_max 24
_diffrn_reflns_limit_l_min -24
_diffrn_reflns_number 7199
_diffrn_reflns_theta_full 27.50
_diffrn_reflns_theta_max 27.50
_diffrn_reflns_theta_min 1.10
_exptl_absorpt_coefficient_mu 0.085
_exptl_absorpt_correction_T_max 0.9832
_exptl_absorpt_correction_T_min 0.9749
_exptl_absorpt_correction_type multi-scan
_exptl_absorpt_process_details '(SADABS; Sheldrick, 1996)'
_exptl_crystal_colour white
_exptl_crystal_density_diffrn 1.292
_exptl_crystal_density_method 'not measured'
_exptl_crystal_description block
_exptl_crystal_F_000 312
_exptl_crystal_size_max 0.30
_exptl_crystal_size_mid 0.30
_exptl_crystal_size_min 0.20
_refine_diff_density_max 0.182
_refine_diff_density_min -0.256
_refine_ls_extinction_method none
_refine_ls_goodness_of_fit_ref 1.077
_refine_ls_hydrogen_treatment constr
_refine_ls_matrix_type full
_refine_ls_number_parameters 201
_refine_ls_number_reflns 3448
_refine_ls_number_restraints 0
_refine_ls_restrained_S_all 1.077
_refine_ls_R_factor_all 0.0650
_refine_ls_R_factor_gt 0.0495
_refine_ls_shift/su_max 0.000
_refine_ls_shift/su_mean 0.000
_refine_ls_structure_factor_coef Fsqd
_refine_ls_weighting_details 'calc w=1/[\s^2^(Fo^2^)+(0.0912P)^2^+0.0545P] where P=(Fo^2^+2Fc^2^)/3'
_refine_ls_weighting_scheme calc
_refine_ls_wR_factor_gt 0.1451
_refine_ls_wR_factor_ref 0.1643
_reflns_number_gt 2584
_reflns_number_total 3448
_reflns_threshold_expression I>2\s(I)
_cod_data_source_file su2223.cif
_cod_data_source_block I
_cod_original_cell_volume 756.51(17)
_cod_database_code 2228569
_cod_database_fobs_code 2228569

loop_
_symmetry_equiv_pos_as_xyz
'x, y, z'
'-x, -y, -z'

loop_
_atom_site_type_symbol
_atom_site_label
_atom_site_fract_x
_atom_site_fract_y
_atom_site_fract_z
_atom_site_U_iso_or_equiv
_atom_site_adp_type
_atom_site_calc_flag
_atom_site_refinement_flags
_atom_site_occupancy
_atom_site_disorder_assembly
_atom_site_disorder_group
O O1 0.4631(3) -0.2736(2) 0.45861(9) 0.0843(5) Uani d . 1 . .
C C3 0.4986(3) -0.0139(3) 0.37307(9) 0.0537(4) Uani d . 1 . .
H H3 0.6618 -0.0701 0.3751 0.064 Uiso calc R 1 . .
C C4 0.3831(3) 0.1595(3) 0.32925(9) 0.0500(4) Uani d . 1 . .
H H4 0.4709 0.2180 0.3018 0.060 Uiso calc R 1 . .
O O2 -0.1965(2) 0.2057(2) 0.21830(7) 0.0643(4) Uani d . 1 . .
C C16 0.4222(3) 0.6534(2) 0.08234(9) 0.0494(4) Uani d . 1 . .
H H16 0.3703 0.5800 0.0546 0.059 Uiso calc R 1 . .
N N2 0.0349(2) 0.3699(2) 0.20010(7) 0.0452(3) Uani d . 1 . .
N N1 0.1673(2) 0.44578(18) 0.15426(7) 0.0401(3) Uani d . 1 . .
C C1 0.7049(4) -0.3530(3) 0.47300(13) 0.0760(6) Uani d . 1 . .
H H1A 0.7996 -0.3994 0.4291 0.114 Uiso calc R 1 . .
H H1B 0.7424 -0.4661 0.5077 0.114 Uiso calc R 1 . .
H H1C 0.7366 -0.2475 0.4920 0.114 Uiso calc R 1 . .
C C2 0.3689(3) -0.1025(3) 0.41372(9) 0.0564(4) Uani d . 1 . .
C C5 0.1405(3) 0.2471(2) 0.32553(8) 0.0456(4) Uani d . 1 . .
C C8 0.0129(3) 0.4317(2) 0.27581(8) 0.0472(4) Uani d . 1 . .
H H8 -0.1543 0.4988 0.2920 0.057 Uiso calc R 1 . .
C C9 0.1164(3) 0.5910(3) 0.26675(9) 0.0511(4) Uani d . 1 . .
H H9A -0.0054 0.7288 0.2738 0.061 Uiso calc R 1 . .
H H9B 0.2381 0.5615 0.3005 0.061 Uiso calc R 1 . .
C C10 0.2176(2) 0.5667(2) 0.19012(8) 0.0388(3) Uani d . 1 . .
C C11 0.3582(3) 0.6705(2) 0.15576(8) 0.0399(3) Uani d . 1 . .
C C15 0.5613(3) 0.7436(3) 0.05020(10) 0.0601(5) Uani d . 1 . .
H H15 0.6047 0.7297 0.0011 0.072 Uiso calc R 1 . .
C C14 0.6364(3) 0.8549(3) 0.09092(11) 0.0597(5) Uani d . 1 . .
H H14 0.7331 0.9138 0.0694 0.072 Uiso calc R 1 . .
C C13 0.5693(3) 0.8791(3) 0.16288(10) 0.0558(4) Uani d . 1 . .
H H13 0.6178 0.9566 0.1899 0.067 Uiso calc R 1 . .
C C12 0.4290(3) 0.7881(2) 0.19563(9) 0.0481(4) Uani d . 1 . .
H H12 0.3823 0.8059 0.2444 0.058 Uiso calc R 1 . .
C C17 -0.0737(3) 0.2610(2) 0.17608(9) 0.0460(4) Uani d . 1 . .
C C18 -0.0336(3) 0.2129(3) 0.09780(10) 0.0546(4) Uani d . 1 . .
H H18A 0.1118 0.0928 0.0906 0.082 Uiso calc R 1 . .
H H18B -0.0251 0.3269 0.0697 0.082 Uiso calc R 1 . .
H H18C -0.1617 0.1882 0.0828 0.082 Uiso calc R 1 . .
C C6 0.0143(3) 0.1551(3) 0.36706(9) 0.0538(4) Uani d . 1 . .
H H6 -0.1492 0.2116 0.3657 0.065 Uiso calc R 1 . .
C C7 0.1271(3) -0.0172(3) 0.40986(10) 0.0599(5) Uani d . 1 . .
H H7 0.0396 -0.0774 0.4366 0.072 Uiso calc R 1 . .

loop_
_atom_site_aniso_label
_atom_site_aniso_U_11
_atom_site_aniso_U_22
_atom_site_aniso_U_33
_atom_site_aniso_U_12
_atom_site_aniso_U_13
_atom_site_aniso_U_23
O1 0.0905(11) 0.0808(10) 0.0967(11) -0.0527(9) -0.0259(9) 0.0337(8)
C3 0.0521(9) 0.0614(10) 0.0550(10) -0.0316(8) 0.0020(7) -0.0057(8)
C4 0.0551(9) 0.0630(10) 0.0458(8) -0.0396(8) 0.0082(7) -0.0047(7)
O2 0.0651(8) 0.0827(9) 0.0682(8) -0.0548(7) 0.0016(6) 0.0011(7)
C16 0.0627(10) 0.0455(8) 0.0521(9) -0.0349(8) 0.0060(7) -0.0092(7)
N2 0.0524(8) 0.0529(7) 0.0433(7) -0.0356(6) 0.0019(6) -0.0019(6)
N1 0.0424(6) 0.0418(6) 0.0435(7) -0.0257(5) -0.0004(5) 0.0006(5)
C1 0.0838(15) 0.0640(12) 0.0780(14) -0.0283(11) -0.0145(11) 0.0035(10)
C2 0.0732(12) 0.0592(10) 0.0508(9) -0.0416(9) -0.0063(8) 0.0018(8)
C5 0.0541(9) 0.0554(9) 0.0390(7) -0.0353(8) 0.0072(6) -0.0070(6)
C8 0.0514(9) 0.0537(9) 0.0443(8) -0.0307(7) 0.0068(7) -0.0067(7)
C9 0.0660(10) 0.0497(9) 0.0473(9) -0.0343(8) 0.0059(7) -0.0084(7)
C10 0.0407(7) 0.0358(7) 0.0438(8) -0.0201(6) -0.0016(6) -0.0021(6)
C11 0.0418(7) 0.0324(7) 0.0492(8) -0.0194(6) -0.0034(6) 0.0003(6)
C15 0.0774(12) 0.0567(10) 0.0590(10) -0.0433(9) 0.0167(9) -0.0087(8)
C14 0.0634(11) 0.0516(10) 0.0783(13) -0.0400(9) 0.0057(9) -0.0007(9)
C13 0.0650(11) 0.0491(9) 0.0698(11) -0.0387(8) -0.0122(9) -0.0011(8)
C12 0.0571(9) 0.0458(8) 0.0504(9) -0.0297(7) -0.0062(7) -0.0014(7)
C17 0.0424(8) 0.0482(8) 0.0566(9) -0.0282(7) -0.0051(7) 0.0034(7)
C18 0.0631(10) 0.0573(10) 0.0587(10) -0.0387(9) -0.0103(8) -0.0033(8)
C6 0.0554(10) 0.0712(11) 0.0497(9) -0.0426(9) 0.0052(7) -0.0016(8)
C7 0.0717(12) 0.0772(12) 0.0520(9) -0.0541(10) 0.0013(8) 0.0071(8)

loop_
_atom_type_symbol
_atom_type_description
_atom_type_scat_dispersion_real
_atom_type_scat_dispersion_imag
_atom_type_scat_source
C C 0.0033 0.0016 'International Tables Vol C Tables 4.2.6.8 and 6.1.1.4'
H H 0.0000 0.0000 'International Tables Vol C Tables 4.2.6.8 and 6.1.1.4'
N N 0.0061 0.0033 'International Tables Vol C Tables 4.2.6.8 and 6.1.1.4'
O O 0.0106 0.0060 'International Tables Vol C Tables 4.2.6.8 and 6.1.1.4'

loop_
_geom_angle_atom_site_label_1
_geom_angle_atom_site_label_2
_geom_angle_atom_site_label_3
_geom_angle_site_symmetry_1
_geom_angle_site_symmetry_3
_geom_angle
_geom_angle_publ_flag
C2 O1 C1 . . 118.98(16) ?
C2 C3 C4 . . 119.52(16) ?
C2 C3 H3 . . 120.2 ?
C4 C3 H3 . . 120.2 ?
C5 C4 C3 . . 121.48(15) ?
C5 C4 H4 . . 119.3 ?
C3 C4 H4 . . 119.3 ?
C15 C16 C11 . . 120.83(15) ?
C15 C16 H16 . . 119.6 ?
C11 C16 H16 . . 119.6 ?
C17 N2 N1 . . 122.42(13) ?
C17 N2 C8 . . 124.22(13) ?
N1 N2 C8 . . 113.24(11) ?
C10 N1 N2 . . 108.02(12) ?
O1 C1 H1A . . 109.5 ?
O1 C1 H1B . . 109.5 ?
H1A C1 H1B . . 109.5 ?
O1 C1 H1C . . 109.5 ?
H1A C1 H1C . . 109.5 ?
H1B C1 H1C . . 109.5 ?
O1 C2 C7 . . 115.83(16) ?
O1 C2 C3 . . 124.75(17) ?
C7 C2 C3 . . 119.42(16) ?
C4 C5 C6 . . 117.83(15) ?
C4 C5 C8 . . 122.07(14) ?
C6 C5 C8 . . 120.04(15) ?
N2 C8 C5 . . 110.93(13) ?
N2 C8 C9 . . 100.75(12) ?
C5 C8 C9 . . 115.68(13) ?
N2 C8 H8 . . 109.7 ?
C5 C8 H8 . . 109.7 ?
C9 C8 H8 . . 109.7 ?
C10 C9 C8 . . 102.96(12) ?
C10 C9 H9A . . 111.2 ?
C8 C9 H9A . . 111.2 ?
C10 C9 H9B . . 111.2 ?
C8 C9 H9B . . 111.2 ?
H9A C9 H9B . . 109.1 ?
N1 C10 C11 . . 120.66(14) ?
N1 C10 C9 . . 113.99(13) ?
C11 C10 C9 . . 125.34(13) ?
C16 C11 C12 . . 118.70(14) ?
C16 C11 C10 . . 120.40(13) ?
C12 C11 C10 . . 120.90(14) ?
C16 C15 C14 . . 119.84(17) ?
C16 C15 H15 . . 120.1 ?
C14 C15 H15 . . 120.1 ?
C13 C14 C15 . . 120.30(15) ?
C13 C14 H14 . . 119.8 ?
C15 C14 H14 . . 119.8 ?
C14 C13 C12 . . 120.07(15) ?
C14 C13 H13 . . 120.0 ?
C12 C13 H13 . . 120.0 ?
C13 C12 C11 . . 120.19(16) ?
C13 C12 H12 . . 119.9 ?
C11 C12 H12 . . 119.9 ?
O2 C17 N2 . . 119.62(16) ?
O2 C17 C18 . . 123.10(14) ?
N2 C17 C18 . . 117.28(13) ?
C17 C18 H18A . . 109.5 ?
C17 C18 H18B . . 109.5 ?
H18A C18 H18B . . 109.5 ?
C17 C18 H18C . . 109.5 ?
H18A C18 H18C . . 109.5 ?
H18B C18 H18C . . 109.5 ?
C7 C6 C5 . . 121.05(16) ?
C7 C6 H6 . . 119.5 ?
C5 C6 H6 . . 119.5 ?
C6 C7 C2 . . 120.69(16) ?
C6 C7 H7 . . 119.7 ?
C2 C7 H7 . . 119.7 ?

loop_
_geom_bond_atom_site_label_1
_geom_bond_atom_site_label_2
_geom_bond_site_symmetry_2
_geom_bond_distance
_geom_bond_publ_flag
O1 C2 . 1.370(2) ?
O1 C1 . 1.415(2) ?
C3 C2 . 1.384(2) ?
C3 C4 . 1.388(2) ?
C3 H3 . 0.9300 ?
C4 C5 . 1.382(2) ?
C4 H4 . 0.9300 ?
O2 C17 . 1.2202(19) ?
C16 C15 . 1.374(2) ?
C16 C11 . 1.389(2) ?
C16 H16 . 0.9300 ?
N2 C17 . 1.3544(19) ?
N2 N1 . 1.3867(16) ?
N2 C8 . 1.483(2) ?
N1 C10 . 1.2860(18) ?
C1 H1A . 0.9600 ?
C1 H1B . 0.9600 ?
C1 H1C . 0.9600 ?
C2 C7 . 1.379(3) ?
C5 C6 . 1.393(2) ?
C5 C8 . 1.516(2) ?
C8 C9 . 1.537(2) ?
C8 H8 . 0.9800 ?
C9 C10 . 1.501(2) ?
C9 H9A . 0.9700 ?
C9 H9B . 0.9700 ?
C10 C11 . 1.467(2) ?
C11 C12 . 1.389(2) ?
C15 C14 . 1.380(3) ?
C15 H15 . 0.9300 ?
C14 C13 . 1.369(3) ?
C14 H14 . 0.9300 ?
C13 C12 . 1.388(2) ?
C13 H13 . 0.9300 ?
C12 H12 . 0.9300 ?
C17 C18 . 1.495(2) ?
C18 H18A . 0.9600 ?
C18 H18B . 0.9600 ?
C18 H18C . 0.9600 ?
C6 C7 . 1.370(3) ?
C6 H6 . 0.9300 ?
C7 H7 . 0.9300 ?

loop_
_geom_hbond_atom_site_label_D
_geom_hbond_atom_site_label_H
_geom_hbond_atom_site_label_A
_geom_hbond_site_symmetry_A
_geom_hbond_distance_DH
_geom_hbond_distance_HA
_geom_hbond_distance_DA
_geom_hbond_angle_DHA
_geom_hbond_publ_flag
C4 H4 O2 1_655 0.93 2.47 3.331(2) 154 yes
C1 H1C Cg1 2_656 0.96 2.96 3.755(2) 141 yes
C12 H12 Cg1 1_565 0.93 2.96 3.7783(18) 148 yes
C18 H18A Cg3 1_545 0.96 2.63 3.544(2) 159 yes

loop_
_geom_torsion_atom_site_label_1
_geom_torsion_atom_site_label_2
_geom_torsion_atom_site_label_3
_geom_torsion_atom_site_label_4
_geom_torsion_site_symmetry_1
_geom_torsion_site_symmetry_2
_geom_torsion_site_symmetry_3
_geom_torsion_site_symmetry_4
_geom_torsion
_geom_torsion_publ_flag
C2 C3 C4 C5 . . . . 0.4(3) ?
C17 N2 N1 C10 . . . . 170.50(14) ?
C8 N2 N1 C10 . . . . -5.73(17) ?
C1 O1 C2 C7 . . . . -171.49(18) ?
C1 O1 C2 C3 . . . . 8.9(3) ?
C4 C3 C2 O1 . . . . 179.81(17) ?
C4 C3 C2 C7 . . . . 0.2(3) ?
C3 C4 C5 C6 . . . . -0.3(2) ?
C3 C4 C5 C8 . . . . -177.65(15) ?
C17 N2 C8 C5 . . . . 70.55(18) ?
N1 N2 C8 C5 . . . . -113.30(14) ?
C17 N2 C8 C9 . . . . -166.43(15) ?
N1 N2 C8 C9 . . . . 9.72(16) ?
C4 C5 C8 N2 . . . . 77.68(18) ?
C6 C5 C8 N2 . . . . -99.57(17) ?
C4 C5 C8 C9 . . . . -36.3(2) ?
C6 C5 C8 C9 . . . . 146.50(15) ?
N2 C8 C9 C10 . . . . -9.34(15) ?
C5 C8 C9 C10 . . . . 110.31(14) ?
N2 N1 C10 C11 . . . . 179.75(12) ?
N2 N1 C10 C9 . . . . -1.36(17) ?
C8 C9 C10 N1 . . . . 7.31(17) ?
C8 C9 C10 C11 . . . . -173.86(14) ?
C15 C16 C11 C12 . . . . 2.7(2) ?
C15 C16 C11 C10 . . . . -177.55(15) ?
N1 C10 C11 C16 . . . . 5.5(2) ?
C9 C10 C11 C16 . . . . -173.24(14) ?
N1 C10 C11 C12 . . . . -174.79(13) ?
C9 C10 C11 C12 . . . . 6.5(2) ?
C11 C16 C15 C14 . . . . -0.8(3) ?
C16 C15 C14 C13 . . . . -1.2(3) ?
C15 C14 C13 C12 . . . . 1.3(3) ?
C14 C13 C12 C11 . . . . 0.7(3) ?
C16 C11 C12 C13 . . . . -2.7(2) ?
C10 C11 C12 C13 . . . . 177.64(14) ?
N1 N2 C17 O2 . . . . -176.77(14) ?
C8 N2 C17 O2 . . . . -1.0(2) ?
N1 N2 C17 C18 . . . . 3.8(2) ?
C8 N2 C17 C18 . . . . 179.57(14) ?
C4 C5 C6 C7 . . . . -0.3(3) ?
C8 C5 C6 C7 . . . . 177.01(16) ?
C5 C6 C7 C2 . . . . 1.0(3) ?
O1 C2 C7 C6 . . . . 179.48(17) ?
C3 C2 C7 C6 . . . . -0.8(3) ?

loop_
_cod_related_entry_id
_cod_related_entry_database
_cod_related_entry_code
1 ChemSpider 2162209
